data_2216594
loop_
_publ_author_name
'A. Marx'
'V. Manivannan'
'S. Saravanan'
'S. Muthusubramanian'
'B. Sridhar'

_publ_section_title
;
 5-(2-Methyl-2-nitro-1-phenylpropyl)-4-phenyl-1,2,3-selenadiazole
;
_journal_coeditor_code IS2234
_journal_issue 12
_journal_name_full 'Acta Crystallographica Section E'
_journal_page_first o4676
_journal_page_last o4676
_journal_paper_doi 10.1107/S1600536807057327
_journal_volume 63
_journal_year 2007
_chemical_formula_iupac 'C18 H17 N3 O2 Se'
_chemical_formula_moiety 'C18 H17 N3 O2 Se'
_chemical_formula_sum 'C18 H17 N3 O2 Se'
_chemical_formula_weight 386.31
_chemical_name_systematic
;
5-(2-Methyl-2-nitro-1-phenylpropyl)-4-phenyl-1,2,3-selenadiazole
;
_space_group_IT_number 14
_symmetry_cell_setting monoclinic
_symmetry_space_group_name_Hall '-P 2ybc'
_symmetry_space_group_name_H-M 'P 1 21/c 1'
_atom_sites_solution_hydrogens geom
_atom_sites_solution_primary direct
_atom_sites_solution_secondary difmap
_audit_creation_method SHELXL-97
_cell_angle_alpha 90.00
_cell_angle_beta 104.8200(10)
_cell_angle_gamma 90.00
_cell_formula_units_Z 4
_cell_length_a 10.0178(8)
_cell_length_b 10.2084(8)
_cell_length_c 17.4139(14)
_cell_measurement_temperature 295(2)
_cell_measurement_theta_max 26.5
_cell_measurement_theta_min 2.5
_cell_volume 1721.6(2)
_computing_cell_refinement 'SAINT (Bruker, 2004)'
_computing_data_collection 'APEX2 (Bruker, 2004)'
_computing_data_reduction 'SAINT (Bruker, 2004)'
_computing_molecular_graphics 'PLATON (Spek, 2003)'
_computing_publication_material 'SHELXL97 (Sheldrick, 1997)'
_computing_structure_refinement 'SHELXL97 (Sheldrick, 1997)'
_computing_structure_solution 'SHELXS97 (Sheldrick, 1997)'
_diffrn_ambient_temperature 295(2)
_diffrn_measured_fraction_theta_full 0.999
_diffrn_measured_fraction_theta_max 0.999
_diffrn_measurement_device_type 'Bruker APEXII CCD area-detector'
_diffrn_measurement_method '\w and \f scan'
_diffrn_radiation_monochromator graphite
_diffrn_radiation_source 'fine-focus sealed tube'
_diffrn_radiation_type MoK\a
_diffrn_radiation_wavelength 0.71073
_diffrn_reflns_av_R_equivalents 0.0246
_diffrn_reflns_av_sigmaI/netI 0.0191
_diffrn_reflns_limit_h_max 11
_diffrn_reflns_limit_h_min -11
_diffrn_reflns_limit_k_max 12
_diffrn_reflns_limit_k_min -12
_diffrn_reflns_limit_l_max 18
_diffrn_reflns_limit_l_min -20
_diffrn_reflns_number 12015
_diffrn_reflns_theta_full 25.00
_diffrn_reflns_theta_max 25.00
_diffrn_reflns_theta_min 2.10
_diffrn_standards_interval_time 0
_diffrn_standards_number 0
_exptl_absorpt_coefficient_mu 2.196
_exptl_absorpt_correction_T_max 0.735
_exptl_absorpt_correction_T_min 0.656
_exptl_absorpt_correction_type multi-scan
_exptl_absorpt_process_details '(<i>SADABS</i>; Sheldrick, 1996)'
_exptl_crystal_colour colourless
_exptl_crystal_density_diffrn 1.490
_exptl_crystal_density_method 'not measured'
_exptl_crystal_description needles
_exptl_crystal_F_000 784
_exptl_crystal_size_max 0.20
_exptl_crystal_size_mid 0.18
_exptl_crystal_size_min 0.14
_refine_diff_density_max 0.448
_refine_diff_density_min -0.278
_refine_ls_extinction_method none
_refine_ls_goodness_of_fit_ref 1.064
_refine_ls_hydrogen_treatment constr
_refine_ls_matrix_type full
_refine_ls_number_parameters 219
_refine_ls_number_reflns 3011
_refine_ls_number_restraints 0
_refine_ls_restrained_S_all 1.064
_refine_ls_R_factor_all 0.0326
_refine_ls_R_factor_gt 0.0280
_refine_ls_shift/su_max 0.000
_refine_ls_shift/su_mean 0.000
_refine_ls_structure_factor_coef Fsqd
_refine_ls_weighting_details 'calc w=1/[\s^2^(Fo^2^)+(0.0366P)^2^+0.5960P] where P=(Fo^2^+2Fc^2^)/3'
_refine_ls_weighting_scheme calc
_refine_ls_wR_factor_gt 0.0731
_refine_ls_wR_factor_ref 0.0749
_reflns_number_gt 2648
_reflns_number_total 3011
_reflns_threshold_expression I>2\s(I)
_cod_data_source_file is2234.cif
_cod_data_source_block I
_cod_depositor_comments
;
The following automatic conversions were performed:
'_geom_hbond_publ_flag' value 'Y' changed to 'y' according to
'/home/saulius/struct/CIF-dictionaries/cif_core.dic' dictionary named
'cif_core.dic' version 2.4.1 from 2010-06-29 (3 times).

Automatic conversion script
Id: cif_fix_enum 1527 2010-12-29 10:47:43Z saulius 

The following automatic conversions were performed:

'_geom_hbond_publ_flag' value 'Y' changed to 'y' according to
/home/saulius/struct/CIF-dictionaries/cif_core.dic dictionary named
'cif_core.dic' version 2.4.1 from 2010-06-29 (3 times).

Automatic conversion script
Id: cif_fix_values 1715 2011-07-08 13:25:40Z adriana 
;
_cod_original_sg_symbol_H-M 'P 21/c'
_cod_database_code 2216594
_cod_database_fobs_code 2216594

loop_
_symmetry_equiv_pos_as_xyz
'x, y, z'
'-x, y+1/2, -z+1/2'
'-x, -y, -z'
'x, -y-1/2, z-1/2'

loop_
_atom_site_type_symbol
_atom_site_label
_atom_site_fract_x
_atom_site_fract_y
_atom_site_fract_z
_atom_site_U_iso_or_equiv
_atom_site_adp_type
_atom_site_calc_flag
_atom_site_refinement_flags
_atom_site_occupancy
C C1 0.66748(18) 0.31725(19) 0.28521(11) 0.0402(4) Uani d . 1
C C2 0.73047(19) 0.2198(2) 0.25334(11) 0.0431(4) Uani d . 1
C C3 0.8128(2) 0.1080(2) 0.29364(13) 0.0460(5) Uani d . 1
C C4 0.9297(2) 0.0713(2) 0.26935(17) 0.0614(6) Uani d . 1
H H4 0.9535 0.1174 0.2287 0.074 Uiso calc R 1
C C5 1.0099(3) -0.0320(3) 0.3047(2) 0.0748(8) Uani d . 1
H H5 1.0877 -0.0551 0.2878 0.090 Uiso calc R 1
C C6 0.9766(3) -0.1009(3) 0.3642(2) 0.0776(8) Uani d . 1
H H6 1.0323 -0.1698 0.3884 0.093 Uiso calc R 1
C C7 0.8601(3) -0.0683(2) 0.38843(19) 0.0726(7) Uani d . 1
H H7 0.8364 -0.1161 0.4285 0.087 Uiso calc R 1
C C8 0.7786(2) 0.0356(2) 0.35307(15) 0.0551(5) Uani d . 1
H H8 0.6999 0.0570 0.3694 0.066 Uiso calc R 1
C C9 0.66122(18) 0.32706(18) 0.37080(10) 0.0378(4) Uani d . 1
H H9 0.7280 0.2624 0.3994 0.045 Uiso calc R 1
C C10 0.52177(19) 0.28285(18) 0.38264(11) 0.0395(4) Uani d . 1
C C11 0.3962(2) 0.3206(2) 0.33330(13) 0.0556(5) Uani d . 1
H H11 0.3946 0.3758 0.2906 0.067 Uiso calc R 1
C C12 0.2732(2) 0.2775(3) 0.34655(15) 0.0657(6) Uani d . 1
H H12 0.1899 0.3040 0.3127 0.079 Uiso calc R 1
C C13 0.2729(2) 0.1960(2) 0.40919(14) 0.0606(6) Uani d . 1
H H13 0.1900 0.1673 0.4180 0.073 Uiso calc R 1
C C14 0.3959(2) 0.1575(2) 0.45835(13) 0.0548(5) Uani d . 1
H H14 0.3965 0.1024 0.5010 0.066 Uiso calc R 1
C C15 0.5196(2) 0.1996(2) 0.44542(11) 0.0455(4) Uani d . 1
H H15 0.6024 0.1718 0.4792 0.055 Uiso calc R 1
C C16 0.7372(3) 0.4458(2) 0.50239(14) 0.0654(7) Uani d . 1
H H16A 0.7824 0.5232 0.5277 0.098 Uiso calc R 1
H H16B 0.7954 0.3711 0.5195 0.098 Uiso calc R 1
H H16C 0.6514 0.4341 0.5164 0.098 Uiso calc R 1
C C17 0.6152(3) 0.5761(2) 0.38362(18) 0.0718(7) Uani d . 1
H H17A 0.5244 0.5569 0.3893 0.108 Uiso calc R 1
H H17B 0.6106 0.5926 0.3287 0.108 Uiso calc R 1
H H17C 0.6509 0.6521 0.4146 0.108 Uiso calc R 1
C C18 0.7094(2) 0.4603(2) 0.41242(12) 0.0471(5) Uani d . 1
N N1 0.72242(19) 0.2320(2) 0.17298(11) 0.0580(5) Uani d . 1
N N2 0.6597(2) 0.3306(2) 0.13660(11) 0.0672(6) Uani d . 1
N N3 0.8516(2) 0.4868(2) 0.39698(13) 0.0674(6) Uani d . 1
O O1 0.8740(3) 0.5919(3) 0.37260(19) 0.1272(10) Uani d . 1
O O2 0.9345(2) 0.4001(2) 0.40993(16) 0.0999(7) Uani d . 1
Se Se1 0.59391(2) 0.43684(3) 0.205995(13) 0.06304(11) Uani d . 1

loop_
_atom_site_aniso_label
_atom_site_aniso_U_11
_atom_site_aniso_U_22
_atom_site_aniso_U_33
_atom_site_aniso_U_12
_atom_site_aniso_U_13
_atom_site_aniso_U_23
C1 0.0368(9) 0.0485(11) 0.0338(9) -0.0014(8) 0.0062(7) 0.0006(8)
C2 0.0398(10) 0.0528(11) 0.0371(10) -0.0092(8) 0.0106(8) -0.0110(8)
C3 0.0443(10) 0.0434(11) 0.0523(12) -0.0078(9) 0.0157(9) -0.0149(9)
C4 0.0554(13) 0.0611(15) 0.0744(16) -0.0011(11) 0.0288(12) -0.0077(12)
C5 0.0578(14) 0.0686(16) 0.106(2) 0.0093(12) 0.0350(15) -0.0059(16)
C6 0.0712(17) 0.0532(15) 0.108(2) 0.0143(12) 0.0221(16) -0.0011(15)
C7 0.0861(18) 0.0498(14) 0.089(2) 0.0021(12) 0.0353(16) 0.0072(13)
C8 0.0534(12) 0.0458(12) 0.0711(15) -0.0022(10) 0.0247(11) -0.0061(11)
C9 0.0409(9) 0.0401(10) 0.0317(9) 0.0051(8) 0.0080(7) 0.0007(7)
C10 0.0448(10) 0.0399(10) 0.0342(9) 0.0018(8) 0.0109(8) -0.0031(8)
C11 0.0487(12) 0.0673(14) 0.0493(12) 0.0024(10) 0.0098(9) 0.0116(11)
C12 0.0440(12) 0.0875(18) 0.0627(15) 0.0022(11) 0.0083(10) 0.0027(13)
C13 0.0543(13) 0.0717(15) 0.0606(14) -0.0155(11) 0.0237(11) -0.0112(12)
C14 0.0710(14) 0.0537(13) 0.0453(12) -0.0090(11) 0.0250(11) -0.0019(10)
C15 0.0541(11) 0.0476(11) 0.0353(10) 0.0015(9) 0.0124(8) 0.0008(8)
C16 0.0818(17) 0.0696(16) 0.0457(13) -0.0152(12) 0.0176(12) -0.0183(11)
C17 0.096(2) 0.0455(13) 0.0772(18) 0.0073(12) 0.0286(15) -0.0066(12)
C18 0.0520(11) 0.0475(12) 0.0445(11) -0.0048(9) 0.0176(9) -0.0068(9)
N1 0.0585(11) 0.0780(13) 0.0391(10) -0.0126(10) 0.0154(8) -0.0145(9)
N2 0.0672(12) 0.1000(16) 0.0340(9) -0.0072(12) 0.0121(9) -0.0023(10)
N3 0.0674(13) 0.0718(14) 0.0678(13) -0.0237(12) 0.0261(11) -0.0214(11)
O1 0.130(2) 0.0974(17) 0.179(3) -0.0430(15) 0.085(2) 0.0092(17)
O2 0.0529(11) 0.1075(16) 0.141(2) -0.0099(11) 0.0285(12) -0.0342(15)
Se1 0.06546(17) 0.0811(2) 0.04209(15) 0.01614(12) 0.01289(11) 0.01866(11)

loop_
_atom_type_symbol
_atom_type_description
_atom_type_scat_dispersion_real
_atom_type_scat_dispersion_imag
_atom_type_scat_source
C C 0.0033 0.0016 'International Tables Vol C Tables 4.2.6.8 and 6.1.1.4'
H H 0.0000 0.0000 'International Tables Vol C Tables 4.2.6.8 and 6.1.1.4'
N N 0.0061 0.0033 'International Tables Vol C Tables 4.2.6.8 and 6.1.1.4'
O O 0.0106 0.0060 'International Tables Vol C Tables 4.2.6.8 and 6.1.1.4'
Se Se -0.0929 2.2259 'International Tables Vol C Tables 4.2.6.8 and 6.1.1.4'

loop_
_geom_angle_atom_site_label_1
_geom_angle_atom_site_label_2
_geom_angle_atom_site_label_3
_geom_angle
C2 C1 C9 125.99(17)
C2 C1 Se1 108.33(14)
C9 C1 Se1 125.67(14)
C1 C2 N1 115.48(19)
C1 C2 C3 128.94(17)
N1 C2 C3 115.47(18)
C8 C3 C4 118.1(2)
C8 C3 C2 123.56(18)
C4 C3 C2 118.3(2)
C5 C4 C3 120.8(3)
C5 C4 H4 119.6
C3 C4 H4 119.6
C6 C5 C4 120.5(2)
C6 C5 H5 119.8
C4 C5 H5 119.8
C5 C6 C7 120.0(3)
C5 C6 H6 120.0
C7 C6 H6 120.0
C6 C7 C8 119.8(3)
C6 C7 H7 120.1
C8 C7 H7 120.1
C7 C8 C3 120.8(2)
C7 C8 H8 119.6
C3 C8 H8 119.6
C1 C9 C10 112.50(14)
C1 C9 C18 115.50(16)
C10 C9 C18 112.28(15)
C1 C9 H9 105.1
C10 C9 H9 105.1
C18 C9 H9 105.1
C11 C10 C15 117.65(18)
C11 C10 C9 123.35(17)
C15 C10 C9 119.00(16)
C12 C11 C10 121.0(2)
C12 C11 H11 119.5
C10 C11 H11 119.5
C13 C12 C11 120.6(2)
C13 C12 H12 119.7
C11 C12 H12 119.7
C14 C13 C12 119.2(2)
C14 C13 H13 120.4
C12 C13 H13 120.4
C13 C14 C15 120.7(2)
C13 C14 H14 119.6
C15 C14 H14 119.6
C14 C15 C10 120.88(19)
C14 C15 H15 119.6
C10 C15 H15 119.6
C18 C16 H16A 109.5
C18 C16 H16B 109.5
H16A C16 H16B 109.5
C18 C16 H16C 109.5
H16A C16 H16C 109.5
H16B C16 H16C 109.5
C18 C17 H17A 109.5
C18 C17 H17B 109.5
H17A C17 H17B 109.5
C18 C17 H17C 109.5
H17A C17 H17C 109.5
H17B C17 H17C 109.5
C17 C18 C16 110.5(2)
C17 C18 N3 109.3(2)
C16 C18 N3 105.18(18)
C17 C18 C9 115.74(18)
C16 C18 C9 110.28(17)
N3 C18 C9 105.20(16)
N2 N1 C2 117.96(19)
N1 N2 Se1 110.50(14)
O2 N3 O1 123.2(3)
O2 N3 C18 117.8(2)
O1 N3 C18 119.0(3)
C1 Se1 N2 87.71(9)

loop_
_geom_bond_atom_site_label_1
_geom_bond_atom_site_label_2
_geom_bond_distance
C1 C2 1.369(3)
C1 C9 1.511(2)
C1 Se1 1.8483(18)
C2 N1 1.387(3)
C2 C3 1.477(3)
C3 C8 1.384(3)
C3 C4 1.393(3)
C4 C5 1.372(4)
C4 H4 0.9300
C5 C6 1.363(4)
C5 H5 0.9300
C6 C7 1.380(4)
C6 H6 0.9300
C7 C8 1.383(3)
C7 H7 0.9300
C8 H8 0.9300
C9 C10 1.531(3)
C9 C18 1.559(3)
C9 H9 0.9800
C10 C11 1.384(3)
C10 C15 1.389(3)
C11 C12 1.382(3)
C11 H11 0.9300
C12 C13 1.373(3)
C12 H12 0.9300
C13 C14 1.366(3)
C13 H13 0.9300
C14 C15 1.383(3)
C14 H14 0.9300
C15 H15 0.9300
C16 C18 1.527(3)
C16 H16A 0.9600
C16 H16B 0.9600
C16 H16C 0.9600
C17 C18 1.516(3)
C17 H17A 0.9600
C17 H17B 0.9600
C17 H17C 0.9600
C18 N3 1.540(3)
N1 N2 1.267(3)
N2 Se1 1.865(2)
N3 O2 1.195(3)
N3 O1 1.197(3)

loop_
_geom_hbond_atom_site_label_D
_geom_hbond_atom_site_label_H
_geom_hbond_atom_site_label_A
_geom_hbond_site_symmetry_A
_geom_hbond_distance_DH
_geom_hbond_distance_HA
_geom_hbond_distance_DA
_geom_hbond_angle_DHA
_geom_hbond_publ_flag
C11 H11 Se1 . 0.93 2.84 3.534(2) 133 y
C17 H17B Se1 . 0.96 2.63 3.361(3) 133 y
C5 H5 Cg1 2_745 0.93 2.76 3.6297(3) 156 y

loop_
_geom_torsion_atom_site_label_1
_geom_torsion_atom_site_label_2
_geom_torsion_atom_site_label_3
_geom_torsion_atom_site_label_4
_geom_torsion
C9 C1 C2 N1 179.96(17)
Se1 C1 C2 N1 -1.1(2)
C9 C1 C2 C3 -4.1(3)
Se1 C1 C2 C3 174.85(16)
C1 C2 C3 C8 40.8(3)
N1 C2 C3 C8 -143.3(2)
C1 C2 C3 C4 -140.7(2)
N1 C2 C3 C4 35.2(3)
C8 C3 C4 C5 -1.4(3)
C2 C3 C4 C5 -179.9(2)
C3 C4 C5 C6 0.1(4)
C4 C5 C6 C7 1.1(5)
C5 C6 C7 C8 -1.0(4)
C6 C7 C8 C3 -0.3(4)
C4 C3 C8 C7 1.4(3)
C2 C3 C8 C7 179.9(2)
C2 C1 C9 C10 -101.3(2)
Se1 C1 C9 C10 79.92(19)
C2 C1 C9 C18 128.0(2)
Se1 C1 C9 C18 -50.8(2)
C1 C9 C10 C11 -45.2(3)
C18 C9 C10 C11 87.1(2)
C1 C9 C10 C15 134.18(18)
C18 C9 C10 C15 -93.5(2)
C15 C10 C11 C12 0.4(3)
C9 C10 C11 C12 179.8(2)
C10 C11 C12 C13 0.0(4)
C11 C12 C13 C14 -0.1(4)
C12 C13 C14 C15 -0.1(4)
C13 C14 C15 C10 0.6(3)
C11 C10 C15 C14 -0.7(3)
C9 C10 C15 C14 179.88(18)
C1 C9 C18 C17 69.7(2)
C10 C9 C18 C17 -61.1(2)
C1 C9 C18 C16 -164.00(18)
C10 C9 C18 C16 65.2(2)
C1 C9 C18 N3 -51.1(2)
C10 C9 C18 N3 178.10(16)
C1 C2 N1 N2 0.5(3)
C3 C2 N1 N2 -176.01(18)
C2 N1 N2 Se1 0.4(2)
C17 C18 N3 O2 -173.6(2)
C16 C18 N3 O2 67.8(3)
C9 C18 N3 O2 -48.7(3)
C17 C18 N3 O1 6.2(3)
C16 C18 N3 O1 -112.4(3)
C9 C18 N3 O1 131.1(3)
C2 C1 Se1 N2 1.03(14)
C9 C1 Se1 N2 179.98(16)
N1 N2 Se1 C1 -0.81(16)

loop_
_cod_related_entry_id
_cod_related_entry_database
_cod_related_entry_code
1 ChemSpider 9684081
